data_4126960
loop_
_publ_author_name
'Durr, Rebecca A.'
'Haberer, Danny'
'Lee, Yea-Lee'
'Blackwell, Raymond'
'Kalayjian, Alin Miksi'
'Marangoni, Tomas'
'Ihm, Jisoon'
'Louie, Steven G.'
'Fischer, Felix R.'

_publ_section_title
;
 Orbitally Matched Edge-Doping in Graphene Nanoribbons.
;
_journal_name_full 'Journal of the American Chemical Society'
_journal_paper_doi 10.1021/jacs.7b11886
_journal_year 2018
_chemical_formula_moiety 'C42 H24 Br2 O'
_chemical_formula_sum 'C42 H24 Br2 O'
_chemical_formula_weight 704.43
_chemical_name_common RAD_OChevron
_chemical_name_systematic SVK3_171
_space_group_crystal_system orthorhombic
_space_group_IT_number 61
_space_group_name_Hall '-P 2ac 2ab'
_space_group_name_H-M_alt 'P b c a'
_symmetry_space_group_name_Hall '-P 2ac 2ab'
_symmetry_space_group_name_H-M 'P b c a'
_atom_sites_solution_hydrogens geom
_atom_sites_solution_primary iterative
_atom_sites_solution_secondary difmap
_audit_creation_method SHELXL-2014/7
_cell_angle_alpha 90
_cell_angle_beta 90
_cell_angle_gamma 90
_cell_formula_units_Z 8
_cell_length_a 7.8289(5)
_cell_length_b 24.8954(18)
_cell_length_c 31.810(2)
_cell_measurement_reflns_used 7439
_cell_measurement_temperature 100(2)
_cell_measurement_theta_max 23.97
_cell_measurement_theta_min 2.52
_cell_volume 6199.9(7)
_computing_cell_refinement 'Bruker SAINT'
_computing_data_collection 'Bruker APEX3 v.2016.5'
_computing_data_reduction 'Bruker SAINT'
_computing_molecular_graphics ORTEP-32
_computing_publication_material WinGX
_computing_structure_refinement 'SHELXL-2014/7 (Sheldrick, 2014)'
_computing_structure_solution SHELXT
_diffrn_ambient_temperature 100(2)
_diffrn_measured_fraction_theta_full 1.000
_diffrn_measured_fraction_theta_max 0.999
_diffrn_measurement_device_type 'Bruker APEX-II CCD'
_diffrn_measurement_method '\f and \w scans'
_diffrn_radiation_type MoK\a
_diffrn_radiation_wavelength 0.71073
_diffrn_reflns_av_R_equivalents 0.1869
_diffrn_reflns_av_unetI/netI 0.1077
_diffrn_reflns_Laue_measured_fraction_full 1.000
_diffrn_reflns_Laue_measured_fraction_max 0.999
_diffrn_reflns_limit_h_max 9
_diffrn_reflns_limit_h_min -9
_diffrn_reflns_limit_k_max 30
_diffrn_reflns_limit_k_min -29
_diffrn_reflns_limit_l_max 38
_diffrn_reflns_limit_l_min -38
_diffrn_reflns_number 59809
_diffrn_reflns_point_group_measured_fraction_full 1.000
_diffrn_reflns_point_group_measured_fraction_max 0.999
_diffrn_reflns_theta_full 25.000
_diffrn_reflns_theta_max 25.393
_diffrn_reflns_theta_min 1.280
_diffrn_source 'fine-focus sealed tube'
_exptl_absorpt_coefficient_mu 2.649
_exptl_absorpt_correction_T_max 0.7896
_exptl_absorpt_correction_T_min 0.7196
_exptl_absorpt_correction_type multi-scan
_exptl_absorpt_process_details SADABS
_exptl_crystal_colour colourless
_exptl_crystal_density_diffrn 1.509
_exptl_crystal_description rod
_exptl_crystal_F_000 2832
_exptl_crystal_size_max 0.100
_exptl_crystal_size_mid 0.010
_exptl_crystal_size_min 0.005
_refine_diff_density_max 1.323
_refine_diff_density_min -0.986
_refine_diff_density_rms 0.138
_refine_ls_extinction_method none
_refine_ls_goodness_of_fit_ref 1.007
_refine_ls_hydrogen_treatment constr
_refine_ls_matrix_type full
_refine_ls_number_parameters 406
_refine_ls_number_reflns 5706
_refine_ls_number_restraints 0
_refine_ls_restrained_S_all 1.007
_refine_ls_R_factor_all 0.1384
_refine_ls_R_factor_gt 0.0655
_refine_ls_shift/su_max 0.001
_refine_ls_shift/su_mean 0.000
_refine_ls_structure_factor_coef Fsqd
_refine_ls_weighting_details 'w=1/[\s^2^(Fo^2^)+(0.0888P)^2^] where P=(Fo^2^+2Fc^2^)/3'
_refine_ls_weighting_scheme calc
_refine_ls_wR_factor_gt 0.1404
_refine_ls_wR_factor_ref 0.1738
_reflns_Friedel_coverage 0.000
_reflns_number_gt 3229
_reflns_number_total 5706
_reflns_threshold_expression 'I > 2\s(I)'
_cod_data_source_file ja7b11886_si_003.cif
_cod_data_source_block shelx
_cod_original_cell_volume 6200.0(7)
_cod_database_code 4126960
_shelx_shelxl_version_number 2014/7
_shelx_space_group_comment
;
The symmetry employed for this shelxl refinement is uniquely defined
by the following loop, which should always be used as a source of
symmetry information in preference to the above space-group names.
They are only intended as comments.
;
_shelx_estimated_absorpt_t_min 0.778
_shelx_estimated_absorpt_t_max 0.987

loop_
_space_group_symop_operation_xyz
'x, y, z'
'-x+1/2, -y, z+1/2'
'-x, y+1/2, -z+1/2'
'x+1/2, -y+1/2, -z'
'-x, -y, -z'
'x-1/2, y, -z-1/2'
'x, -y-1/2, z-1/2'
'-x-1/2, y-1/2, z'

loop_
_atom_site_label
_atom_site_type_symbol
_atom_site_fract_x
_atom_site_fract_y
_atom_site_fract_z
_atom_site_U_iso_or_equiv
_atom_site_adp_type
_atom_site_occupancy
_atom_site_site_symmetry_order
_atom_site_calc_flag
_atom_site_refinement_flags_posn
_atom_site_refinement_flags_adp
C1 C 0.0144(9) 0.2431(3) 0.7040(2) 0.0262(16) Uani 1 1 d . .
C2 C -0.1398(9) 0.2619(3) 0.7185(2) 0.0310(18) Uani 1 1 d . .
H2 H -0.2224 0.2386 0.7307 0.037 Uiso 1 1 calc R U
C3 C -0.1678(9) 0.3155(3) 0.7147(2) 0.0333(18) Uani 1 1 d . .
H3 H -0.2704 0.3303 0.7256 0.040 Uiso 1 1 calc R U
C4 C -0.0500(8) 0.3497(3) 0.6950(2) 0.0261(16) Uani 1 1 d . .
H4 H -0.0734 0.3871 0.6932 0.031 Uiso 1 1 calc R U
C5 C 0.1009(8) 0.3294(2) 0.67832(19) 0.0209(15) Uani 1 1 d . .
C6 C 0.1369(8) 0.2750(3) 0.68426(19) 0.0221(16) Uani 1 1 d . .
C7 C 0.2789(8) 0.2409(3) 0.6744(2) 0.0243(16) Uani 1 1 d . .
C8 C 0.4431(8) 0.2475(3) 0.6581(2) 0.0268(16) Uani 1 1 d . .
H8 H 0.4821 0.2820 0.6498 0.032 Uiso 1 1 calc R U
C9 C 0.5482(10) 0.2031(3) 0.6543(2) 0.0351(18) Uani 1 1 d . .
H9 H 0.6600 0.2073 0.6431 0.042 Uiso 1 1 calc R U
C10 C 0.4923(11) 0.1521(3) 0.6666(2) 0.040(2) Uani 1 1 d . .
H10 H 0.5665 0.1221 0.6636 0.048 Uiso 1 1 calc R U
C11 C 0.3297(11) 0.1447(3) 0.6830(2) 0.040(2) Uani 1 1 d . .
H11 H 0.2898 0.1101 0.6908 0.048 Uiso 1 1 calc R U
C12 C 0.2288(9) 0.1894(3) 0.6874(2) 0.0284(17) Uani 1 1 d . .
C13 C 0.2235(8) 0.3642(2) 0.65450(19) 0.0202(14) Uani 1 1 d . .
C14 C 0.2398(8) 0.3580(2) 0.61070(19) 0.0187(14) Uani 1 1 d . .
C15 C 0.3617(7) 0.3900(2) 0.58885(19) 0.0185(15) Uani 1 1 d . .
C16 C 0.3634(7) 0.3944(2) 0.54213(19) 0.0173(14) Uani 1 1 d . .
C17 C 0.2216(8) 0.3806(2) 0.5173(2) 0.0231(15) Uani 1 1 d . .
H17 H 0.1234 0.3655 0.5303 0.028 Uiso 1 1 calc R U
C18 C 0.2224(9) 0.3885(3) 0.4744(2) 0.0265(16) Uani 1 1 d . .
C19 C 0.3619(9) 0.4115(3) 0.4544(2) 0.0326(18) Uani 1 1 d . .
H19 H 0.3616 0.4168 0.4249 0.039 Uiso 1 1 calc R U
C20 C 0.4993(9) 0.4263(3) 0.4781(2) 0.0290(17) Uani 1 1 d . .
H20 H 0.5949 0.4421 0.4645 0.035 Uiso 1 1 calc R U
C21 C 0.5044(8) 0.4188(3) 0.5219(2) 0.0239(16) Uani 1 1 d . .
C22 C 0.6501(8) 0.4371(2) 0.5466(2) 0.0230(16) Uani 1 1 d . .
C23 C 0.8061(9) 0.4514(3) 0.5281(2) 0.0337(18) Uani 1 1 d . .
H23 H 0.8187 0.4463 0.4987 0.040 Uiso 1 1 calc R U
C24 C 0.9389(9) 0.4719(3) 0.5496(2) 0.0313(18) Uani 1 1 d . .
H24 H 1.0412 0.4823 0.5357 0.038 Uiso 1 1 calc R U
C25 C 0.9205(9) 0.4774(3) 0.5934(2) 0.0296(17) Uani 1 1 d . .
C26 C 0.7734(8) 0.4605(2) 0.6132(2) 0.0220(15) Uani 1 1 d . .
H26 H 0.7679 0.4620 0.6430 0.026 Uiso 1 1 calc R U
C27 C 0.6331(8) 0.4414(2) 0.5911(2) 0.0223(16) Uani 1 1 d . .
C28 C 0.4785(8) 0.4222(2) 0.61168(19) 0.0165(14) Uani 1 1 d . .
C29 C 0.4448(8) 0.4320(3) 0.6550(2) 0.0208(15) Uani 1 1 d . .
C30 C 0.3203(8) 0.4024(3) 0.67496(19) 0.0229(15) Uani 1 1 d . .
H30 H 0.3004 0.4085 0.7040 0.028 Uiso 1 1 calc R U
C31 C 0.1323(8) 0.3162(3) 0.58927(19) 0.0221(16) Uani 1 1 d . .
C32 C -0.0452(9) 0.3200(3) 0.5893(2) 0.0305(17) Uani 1 1 d . .
H32 H -0.0997 0.3486 0.6038 0.037 Uiso 1 1 calc R U
C33 C -0.1438(10) 0.2816(3) 0.5678(2) 0.038(2) Uani 1 1 d . .
H33 H -0.2649 0.2842 0.5677 0.046 Uiso 1 1 calc R U
C34 C -0.0644(11) 0.2404(3) 0.5469(2) 0.045(2) Uani 1 1 d . .
H34 H -0.1309 0.2151 0.5317 0.054 Uiso 1 1 calc R U
C35 C 0.1118(11) 0.2352(3) 0.5477(2) 0.0382(19) Uani 1 1 d . .
H35 H 0.1659 0.2058 0.5341 0.046 Uiso 1 1 calc R U
C36 C 0.2085(9) 0.2736(3) 0.5688(2) 0.0262(16) Uani 1 1 d . .
H36 H 0.3295 0.2705 0.5690 0.031 Uiso 1 1 calc R U
C37 C 0.5213(7) 0.4782(3) 0.6785(2) 0.0198(15) Uani 1 1 d . .
C38 C 0.5941(8) 0.4715(3) 0.7184(2) 0.0275(16) Uani 1 1 d . .
H38 H 0.5950 0.4371 0.7314 0.033 Uiso 1 1 calc R U
C39 C 0.6642(9) 0.5149(3) 0.7388(2) 0.0341(18) Uani 1 1 d . .
H39 H 0.7146 0.5098 0.7656 0.041 Uiso 1 1 calc R U
C40 C 0.6637(9) 0.5653(3) 0.7215(2) 0.0362(19) Uani 1 1 d . .
H40 H 0.7140 0.5947 0.7360 0.043 Uiso 1 1 calc R U
C41 C 0.5875(9) 0.5728(3) 0.6818(2) 0.0333(18) Uani 1 1 d . .
H41 H 0.5843 0.6076 0.6695 0.040 Uiso 1 1 calc R U
C42 C 0.5174(8) 0.5295(2) 0.6611(2) 0.0226(15) Uani 1 1 d . .
H42 H 0.4656 0.5348 0.6344 0.027 Uiso 1 1 calc R U
O1 O 0.0680(6) 0.19008(18) 0.70541(15) 0.0350(13) Uani 1 1 d . .
Br1 Br 0.02962(10) 0.36780(3) 0.44270(2) 0.0367(2) Uani 1 1 d . .
Br2 Br 1.09933(9) 0.50769(3) 0.62526(3) 0.0355(2) Uani 1 1 d . .

loop_
_atom_site_aniso_label
_atom_site_aniso_U_11
_atom_site_aniso_U_22
_atom_site_aniso_U_33
_atom_site_aniso_U_23
_atom_site_aniso_U_13
_atom_site_aniso_U_12
C1 0.042(4) 0.024(4) 0.012(4) -0.005(3) -0.003(3) -0.008(3)
C2 0.036(4) 0.039(5) 0.018(4) -0.004(3) 0.007(3) -0.014(3)
C3 0.038(4) 0.048(5) 0.014(4) -0.002(3) 0.003(3) -0.002(4)
C4 0.029(4) 0.034(4) 0.015(4) 0.000(3) 0.004(3) -0.004(3)
C5 0.027(4) 0.025(4) 0.011(3) 0.002(3) -0.003(3) -0.006(3)
C6 0.030(4) 0.029(4) 0.008(3) 0.001(3) -0.001(3) -0.009(3)
C7 0.034(4) 0.031(4) 0.007(3) -0.004(3) -0.003(3) 0.000(3)
C8 0.038(4) 0.028(4) 0.015(4) -0.002(3) -0.002(3) 0.006(3)
C9 0.043(4) 0.044(5) 0.019(4) -0.006(3) -0.001(3) 0.009(4)
C10 0.063(6) 0.039(5) 0.018(4) -0.006(3) -0.008(4) 0.013(4)
C11 0.075(6) 0.029(5) 0.016(4) 0.002(3) -0.002(4) 0.007(4)
C12 0.048(5) 0.028(4) 0.010(4) -0.002(3) 0.003(3) -0.003(3)
C13 0.022(3) 0.024(4) 0.015(4) -0.003(3) -0.001(3) 0.003(3)
C14 0.027(4) 0.014(3) 0.015(4) 0.000(3) -0.001(3) 0.002(3)
C15 0.023(4) 0.018(3) 0.014(4) 0.004(3) 0.001(3) 0.007(3)
C16 0.020(3) 0.020(4) 0.012(3) -0.002(3) 0.007(3) -0.001(3)
C17 0.032(4) 0.017(4) 0.021(4) -0.001(3) 0.003(3) 0.001(3)
C18 0.038(4) 0.025(4) 0.017(4) -0.003(3) 0.001(3) -0.002(3)
C19 0.053(5) 0.028(4) 0.017(4) 0.005(3) 0.003(4) 0.004(4)
C20 0.041(5) 0.034(4) 0.012(4) 0.004(3) 0.011(3) -0.001(3)
C21 0.031(4) 0.022(4) 0.019(4) -0.004(3) 0.009(3) 0.001(3)
C22 0.035(4) 0.019(4) 0.015(4) 0.002(3) 0.005(3) 0.001(3)
C23 0.042(5) 0.033(4) 0.026(5) -0.001(3) 0.013(4) -0.005(4)
C24 0.029(4) 0.035(4) 0.030(5) 0.006(3) 0.016(3) -0.007(3)
C25 0.034(4) 0.021(4) 0.033(5) -0.003(3) 0.002(4) 0.000(3)
C26 0.020(3) 0.023(4) 0.023(4) -0.001(3) 0.002(3) 0.002(3)
C27 0.029(4) 0.016(4) 0.022(4) 0.000(3) 0.004(3) 0.005(3)
C28 0.020(3) 0.021(3) 0.008(3) 0.005(3) 0.005(3) 0.001(3)
C29 0.026(4) 0.027(4) 0.009(3) 0.000(3) -0.003(3) 0.007(3)
C30 0.032(4) 0.033(4) 0.004(3) -0.003(3) 0.005(3) 0.003(3)
C31 0.039(4) 0.025(4) 0.003(3) 0.000(3) 0.003(3) -0.002(3)
C32 0.033(4) 0.043(5) 0.016(4) -0.004(3) 0.004(3) -0.010(3)
C33 0.039(5) 0.048(5) 0.028(5) 0.002(4) -0.005(4) -0.017(4)
C34 0.071(7) 0.033(5) 0.032(5) 0.001(4) -0.018(4) -0.024(4)
C35 0.066(6) 0.028(4) 0.021(4) -0.004(3) -0.012(4) -0.001(4)
C36 0.034(4) 0.029(4) 0.015(4) 0.003(3) -0.003(3) -0.007(3)
C37 0.015(3) 0.030(4) 0.014(3) 0.001(3) 0.005(3) -0.001(3)
C38 0.030(4) 0.032(4) 0.020(4) 0.004(3) 0.001(3) 0.000(3)
C39 0.041(4) 0.047(5) 0.014(4) -0.005(4) -0.004(3) -0.003(4)
C40 0.045(5) 0.040(5) 0.023(4) -0.014(4) -0.003(4) -0.013(4)
C41 0.039(4) 0.025(4) 0.036(5) -0.015(3) -0.003(4) 0.004(3)
C42 0.028(4) 0.022(4) 0.017(4) 0.000(3) 0.003(3) 0.004(3)
O1 0.058(4) 0.027(3) 0.019(3) -0.004(2) 0.007(2) -0.008(2)
Br1 0.0518(5) 0.0441(5) 0.0143(4) -0.0033(3) -0.0090(3) 0.0013(4)
Br2 0.0245(4) 0.0385(5) 0.0434(5) 0.0030(4) -0.0043(4) -0.0010(3)

loop_
_atom_type_symbol
_atom_type_description
_atom_type_scat_dispersion_real
_atom_type_scat_dispersion_imag
_atom_type_scat_source
C C 0.0033 0.0016 'International Tables Vol C Tables 4.2.6.8 and 6.1.1.4'
H H 0.0000 0.0000 'International Tables Vol C Tables 4.2.6.8 and 6.1.1.4'
O O 0.0106 0.0060 'International Tables Vol C Tables 4.2.6.8 and 6.1.1.4'
Br Br -0.2901 2.4595 'International Tables Vol C Tables 4.2.6.8 and 6.1.1.4'

loop_
_geom_angle_atom_site_label_1
_geom_angle_atom_site_label_2
_geom_angle_atom_site_label_3
_geom_angle
C2 C1 O1 125.3(6)
C2 C1 C6 124.2(6)
O1 C1 C6 110.4(6)
C3 C2 C1 116.4(6)
C3 C2 H2 121.8
C1 C2 H2 121.8
C2 C3 C4 122.1(7)
C2 C3 H3 119.0
C4 C3 H3 119.0
C5 C4 C3 120.6(7)
C5 C4 H4 119.7
C3 C4 H4 119.7
C4 C5 C6 118.2(6)
C4 C5 C13 121.9(6)
C6 C5 C13 120.0(6)
C1 C6 C5 118.3(6)
C1 C6 C7 107.1(6)
C5 C6 C7 134.6(6)
C8 C7 C12 118.4(6)
C8 C7 C6 136.4(6)
C12 C7 C6 105.1(6)
C9 C8 C7 119.1(7)
C9 C8 H8 120.5
C7 C8 H8 120.5
C8 C9 C10 121.0(7)
C8 C9 H9 119.5
C10 C9 H9 119.5
C11 C10 C9 120.8(7)
C11 C10 H10 119.6
C9 C10 H10 119.6
C12 C11 C10 117.4(7)
C12 C11 H11 121.3
C10 C11 H11 121.3
C11 C12 O1 125.3(7)
C11 C12 C7 123.3(7)
O1 C12 C7 111.4(6)
C30 C13 C14 119.5(6)
C30 C13 C5 120.8(6)
C14 C13 C5 119.7(5)
C13 C14 C15 118.9(6)
C13 C14 C31 118.3(5)
C15 C14 C31 122.8(6)
C28 C15 C14 119.9(6)
C28 C15 C16 117.6(5)
C14 C15 C16 122.3(5)
C17 C16 C21 117.7(6)
C17 C16 C15 122.4(5)
C21 C16 C15 119.5(5)
C18 C17 C16 121.2(6)
C18 C17 H17 119.4
C16 C17 H17 119.4
C17 C18 C19 121.1(6)
C17 C18 Br1 119.1(5)
C19 C18 Br1 119.8(5)
C20 C19 C18 118.7(7)
C20 C19 H19 120.7
C18 C19 H19 120.7
C19 C20 C21 122.2(6)
C19 C20 H20 118.9
C21 C20 H20 118.9
C20 C21 C16 119.1(6)
C20 C21 C22 121.1(6)
C16 C21 C22 119.8(6)
C23 C22 C27 118.6(6)
C23 C22 C21 122.2(6)
C27 C22 C21 119.1(6)
C24 C23 C22 123.8(7)
C24 C23 H23 118.1
C22 C23 H23 118.1
C23 C24 C25 117.4(6)
C23 C24 H24 121.3
C25 C24 H24 121.3
C26 C25 C24 120.6(6)
C26 C25 Br2 119.7(5)
C24 C25 Br2 119.7(5)
C25 C26 C27 122.2(7)
C25 C26 H26 118.9
C27 C26 H26 118.9
C26 C27 C22 117.0(6)
C26 C27 C28 122.9(6)
C22 C27 C28 119.9(6)
C15 C28 C29 118.3(5)
C15 C28 C27 119.5(6)
C29 C28 C27 122.2(6)
C30 C29 C28 119.1(6)
C30 C29 C37 117.6(6)
C28 C29 C37 122.8(6)
C29 C30 C13 122.7(6)
C29 C30 H30 118.7
C13 C30 H30 118.7
C36 C31 C32 119.0(6)
C36 C31 C14 120.3(6)
C32 C31 C14 120.7(6)
C31 C32 C33 120.0(7)
C31 C32 H32 120.0
C33 C32 H32 120.0
C34 C33 C32 119.7(7)
C34 C33 H33 120.2
C32 C33 H33 120.2
C33 C34 C35 120.8(7)
C33 C34 H34 119.6
C35 C34 H34 119.6
C34 C35 C36 119.1(7)
C34 C35 H35 120.5
C36 C35 H35 120.5
C31 C36 C35 121.3(7)
C31 C36 H36 119.3
C35 C36 H36 119.3
C42 C37 C38 118.6(6)
C42 C37 C29 119.8(6)
C38 C37 C29 121.6(6)
C39 C38 C37 119.7(7)
C39 C38 H38 120.2
C37 C38 H38 120.2
C40 C39 C38 122.1(7)
C40 C39 H39 119.0
C38 C39 H39 119.0
C39 C40 C41 118.8(7)
C39 C40 H40 120.6
C41 C40 H40 120.6
C42 C41 C40 119.7(7)
C42 C41 H41 120.2
C40 C41 H41 120.2
C41 C42 C37 121.2(7)
C41 C42 H42 119.4
C37 C42 H42 119.4
C12 O1 C1 105.9(5)

loop_
_geom_bond_atom_site_label_1
_geom_bond_atom_site_label_2
_geom_bond_distance
C1 C2 1.375(9)
C1 O1 1.387(8)
C1 C6 1.394(9)
C2 C3 1.359(9)
C2 H2 0.9500
C3 C4 1.402(9)
C3 H3 0.9500
C4 C5 1.391(9)
C4 H4 0.9500
C5 C6 1.396(9)
C5 C13 1.497(9)
C6 C7 1.434(9)
C7 C8 1.396(9)
C7 C12 1.404(9)
C8 C9 1.384(9)
C8 H8 0.9500
C9 C10 1.400(10)
C9 H9 0.9500
C10 C11 1.388(11)
C10 H10 0.9500
C11 C12 1.370(9)
C11 H11 0.9500
C12 O1 1.382(8)
C13 C30 1.379(9)
C13 C14 1.408(8)
C14 C15 1.424(8)
C14 C31 1.502(9)
C15 C28 1.417(8)
C15 C16 1.490(8)
C16 C17 1.405(8)
C16 C21 1.415(8)
C17 C18 1.379(9)
C17 H17 0.9500
C18 C19 1.387(9)
C18 Br1 1.887(7)
C19 C20 1.363(10)
C19 H19 0.9500
C20 C21 1.406(9)
C20 H20 0.9500
C21 C22 1.460(9)
C22 C23 1.402(9)
C22 C27 1.425(9)
C23 C24 1.344(10)
C23 H23 0.9500
C24 C25 1.406(10)
C24 H24 0.9500
C25 C26 1.379(9)
C25 Br2 1.886(7)
C26 C27 1.388(9)
C26 H26 0.9500
C27 C28 1.456(8)
C28 C29 1.423(8)
C29 C30 1.378(9)
C29 C37 1.497(9)
C30 H30 0.9500
C31 C36 1.380(9)
C31 C32 1.393(9)
C32 C33 1.407(10)
C32 H32 0.9500
C33 C34 1.372(10)
C33 H33 0.9500
C34 C35 1.386(11)
C34 H34 0.9500
C35 C36 1.392(9)
C35 H35 0.9500
C36 H36 0.9500
C37 C42 1.394(9)
C37 C38 1.402(9)
C38 C39 1.374(9)
C38 H38 0.9500
C39 C40 1.371(10)
C39 H39 0.9500
C40 C41 1.407(10)
C40 H40 0.9500
C41 C42 1.379(9)
C41 H41 0.9500
C42 H42 0.9500
